data_4506174
loop_
_publ_author_name
'Di Nicola, Corrado'
'Garau, Federica'
'Gazzano, Massimo'
'Guedes da Silva, M. F\'atima C.'
'Lanza, Arianna'
'Monari, Magda'
'Nestola, Fabrizio'
'Pandolfo, Luciano'
'Pettinari, Claudio'
'Pombeiro, Armando J. L.'

_publ_section_title
;
 New Coordination Polymers and Porous Supramolecular Metal Organic Network
 Based on the Trinuclear Triangular Secondary Building Unit
 [Cu3(\m3-OH)(\m-pz)3]2+and 4,4&#x2032;-Bypiridine. 1\%
;
_journal_issue 6
_journal_name_full 'Crystal Growth &amp; Design'
_journal_page_first 2890
_journal_paper_doi 10.1021/cg300080a
_journal_volume 12
_journal_year 2012
_chemical_formula_sum 'C45 H49.5 Cu6 N16 O12'
_chemical_formula_weight 1387.75
_chemical_name_systematic
;
 ?
;
_space_group_IT_number 60
_symmetry_cell_setting orthorhombic
_symmetry_space_group_name_Hall '-P 2n 2ab'
_symmetry_space_group_name_H-M 'P b c n'
_atom_sites_solution_hydrogens geom
_atom_sites_solution_primary direct
_atom_sites_solution_secondary difmap
_audit_creation_method SHELXL-97
_cell_angle_alpha 90.00
_cell_angle_beta 90.00
_cell_angle_gamma 90.00
_cell_formula_units_Z 4
_cell_length_a 16.330(3)
_cell_length_b 23.484(4)
_cell_length_c 14.805(2)
_cell_measurement_reflns_used 5103
_cell_measurement_temperature 296(2)
_cell_measurement_theta_max 26.63
_cell_measurement_theta_min 2.21
_cell_volume 5677.6(16)
_computing_cell_refinement 'Bruker SAINT'
_computing_data_collection 'Bruker APEX2'
_computing_data_reduction 'Bruker SAINT'
_computing_molecular_graphics 'Bruker SHELXTL'
_computing_publication_material 'Bruker SHELXTL'
_computing_structure_refinement 'SHELXL-97 (Sheldrick, 2008)'
_computing_structure_solution 'SIR-97 (Giacovazzo, 1997)'
_diffrn_ambient_temperature 296(2)
_diffrn_measured_fraction_theta_full 0.978
_diffrn_measured_fraction_theta_max 0.978
_diffrn_measurement_device_type 'Bruker APEX-II CCD'
_diffrn_measurement_method '\f and \w scans'
_diffrn_radiation_monochromator graphite
_diffrn_radiation_source 'fine-focus sealed tube'
_diffrn_radiation_type MoK\a
_diffrn_radiation_wavelength 0.71073
_diffrn_reflns_av_R_equivalents 0.0910
_diffrn_reflns_av_sigmaI/netI 0.0615
_diffrn_reflns_limit_h_max 18
_diffrn_reflns_limit_h_min -19
_diffrn_reflns_limit_k_max 27
_diffrn_reflns_limit_k_min -27
_diffrn_reflns_limit_l_max 16
_diffrn_reflns_limit_l_min -17
_diffrn_reflns_number 27830
_diffrn_reflns_theta_full 24.50
_diffrn_reflns_theta_max 24.50
_diffrn_reflns_theta_min 2.21
_exptl_absorpt_coefficient_mu 2.278
_exptl_absorpt_correction_T_max 0.745
_exptl_absorpt_correction_T_min 0.638
_exptl_absorpt_correction_type empirical
_exptl_absorpt_process_details SADABS
_exptl_crystal_colour blue
_exptl_crystal_density_diffrn 1.623
_exptl_crystal_density_method 'not measured'
_exptl_crystal_description block
_exptl_crystal_F_000 2806
_exptl_crystal_size_max 0.28
_exptl_crystal_size_mid 0.22
_exptl_crystal_size_min 0.18
_refine_diff_density_max 0.669
_refine_diff_density_min -0.563
_refine_diff_density_rms 0.094
_refine_ls_extinction_method none
_refine_ls_goodness_of_fit_ref 1.128
_refine_ls_hydrogen_treatment mixed
_refine_ls_matrix_type full
_refine_ls_number_parameters 361
_refine_ls_number_reflns 4712
_refine_ls_number_restraints 6
_refine_ls_restrained_S_all 1.127
_refine_ls_R_factor_all 0.0982
_refine_ls_R_factor_gt 0.0661
_refine_ls_shift/su_max 0.000
_refine_ls_shift/su_mean 0.000
_refine_ls_structure_factor_coef Fsqd
_refine_ls_weighting_details 'calc w=1/[\s^2^(Fo^2^)+(0.0577P)^2^+0.0000P] where P=(Fo^2^+2Fc^2^)/3'
_refine_ls_weighting_scheme calc
_refine_ls_wR_factor_gt 0.1110
_refine_ls_wR_factor_ref 0.1228
_reflns_number_gt 3432
_reflns_number_total 4712
_reflns_threshold_expression >2\s(I)
_cod_data_source_file cg300080a_si_001.cif
_cod_data_source_block comp4
_cod_depositor_comments
;
The following automatic conversions were performed:

'_symmetry_cell_setting' value 'Orthorhombic' changed to
'orthorhombic' according to
/home/saulius/struct/CIF-dictionaries/cif_core.dic dictionary named
'cif_core.dic' version 2.4.1 from 2010-06-29.

Automatic conversion script
Id: cif_fix_values 1891 2012-01-12 08:04:46Z andrius 
;
_cod_original_cell_volume 5677.9(15)
_cod_original_sg_symbol_H-M Pbcn
_cod_original_formula_sum 'C45 H49.50 Cu6 N16 O12'
_cod_database_code 4506174

loop_
_symmetry_equiv_pos_as_xyz
'x, y, z'
'-x+1/2, -y+1/2, z+1/2'
'-x, y, -z+1/2'
'x+1/2, -y+1/2, -z'
'-x, -y, -z'
'x-1/2, y-1/2, -z-1/2'
'x, -y, z-1/2'
'-x-1/2, y-1/2, z'

loop_
_atom_site_label
_atom_site_type_symbol
_atom_site_fract_x
_atom_site_fract_y
_atom_site_fract_z
_atom_site_U_iso_or_equiv
_atom_site_adp_type
_atom_site_occupancy
_atom_site_symmetry_multiplicity
_atom_site_calc_flag
_atom_site_refinement_flags
_atom_site_disorder_assembly
_atom_site_disorder_group
Cu1 Cu 0.20267(5) 0.17457(3) 0.69920(5) 0.0305(2) Uani 1 1 d D . .
Cu3 Cu 0.35647(5) 0.09400(3) 0.61920(5) 0.0329(2) Uani 1 1 d D A .
Cu2 Cu 0.25784(4) 0.18374(3) 0.47738(5) 0.0296(2) Uani 1 1 d D . .
O1 O 0.2941(2) 0.16574(15) 0.6056(3) 0.0296(9) Uani 1 1 d D . .
N1 N 0.1520(3) 0.2300(2) 0.6174(3) 0.0323(12) Uani 1 1 d . . .
N2 N 0.1754(3) 0.23398(19) 0.5287(4) 0.0335(12) Uani 1 1 d . A .
C3 C 0.1286(4) 0.2738(3) 0.4900(5) 0.0459(18) Uani 1 1 d . . .
H3 H 0.1324 0.2851 0.4299 0.055 Uiso 1 1 calc R A .
C1 C 0.0915(4) 0.2672(3) 0.6297(5) 0.0461(18) Uani 1 1 d . A .
H1 H 0.0643 0.2731 0.6841 0.055 Uiso 1 1 calc R . .
C2 C 0.0749(4) 0.2956(3) 0.5508(5) 0.054(2) Uani 1 1 d . A .
H2 H 0.0356 0.3235 0.5412 0.065 Uiso 1 1 calc R . .
N7 N 0.1698(3) 0.1168(2) 0.4323(3) 0.0355(13) Uani 1 1 d . . .
C15 C 0.0002(4) -0.0171(2) 0.3708(4) 0.0339(15) Uani 1 1 d . . .
C12 C 0.0582(4) 0.0289(2) 0.3903(4) 0.0322(14) Uani 1 1 d . A .
C13 C 0.1391(5) 0.0202(3) 0.4054(7) 0.077(3) Uani 1 1 d . . .
H13 H 0.1594 -0.0167 0.4028 0.092 Uiso 1 1 calc R A .
C10 C 0.0918(5) 0.1264(3) 0.4188(6) 0.063(2) Uani 1 1 d . A .
H10 H 0.0734 0.1637 0.4235 0.076 Uiso 1 1 calc R . .
C19 C 0.0223(4) -0.0737(3) 0.3713(5) 0.0462(18) Uani 1 1 d . . .
H19 H 0.0762 -0.0838 0.3835 0.055 Uiso 1 1 calc R . .
C14 C 0.1918(4) 0.0636(3) 0.4244(6) 0.062(2) Uani 1 1 d . A .
H14 H 0.2468 0.0548 0.4322 0.075 Uiso 1 1 calc R . .
C11 C 0.0343(5) 0.0844(3) 0.3978(6) 0.069(3) Uani 1 1 d . . .
H11 H -0.0202 0.0943 0.3888 0.083 Uiso 1 1 calc R A .
C16 C -0.0806(4) -0.0062(3) 0.3507(5) 0.0472(19) Uani 1 1 d . . .
H16 H -0.0992 0.0312 0.3476 0.057 Uiso 1 1 calc R . .
N6 N 0.2698(3) 0.1274(2) 0.7799(3) 0.0313(12) Uani 1 1 d . . .
N5 N 0.3325(3) 0.0962(2) 0.7473(3) 0.0392(13) Uani 1 1 d . A .
C7 C 0.3655(6) 0.0681(3) 0.8155(5) 0.061(2) Uani 1 1 d . . .
H7 H 0.4098 0.0434 0.8104 0.073 Uiso 1 1 calc R A .
C9 C 0.2668(5) 0.1173(3) 0.8672(5) 0.0472(18) Uani 1 1 d . A .
H9 H 0.2290 0.1335 0.9065 0.057 Uiso 1 1 calc R . .
C8 C 0.3265(6) 0.0798(3) 0.8926(5) 0.064(2) Uani 1 1 d . A .
H8 H 0.3375 0.0658 0.9501 0.077 Uiso 1 1 calc R . .
O2 O 0.1341(3) 0.20286(19) 0.8031(3) 0.0448(12) Uani 1 1 d . . .
N3 N 0.3499(3) 0.1377(2) 0.4368(3) 0.0319(12) Uani 1 1 d . . .
N4 N 0.3856(3) 0.0994(2) 0.4931(3) 0.0326(12) Uani 1 1 d . A .
C4 C 0.3773(4) 0.1275(3) 0.3534(5) 0.0407(17) Uani 1 1 d . A .
H4 H 0.3627 0.1478 0.3019 0.049 Uiso 1 1 calc R . .
C17 C -0.1339(4) -0.0505(3) 0.3351(5) 0.0451(18) Uani 1 1 d . . .
H17 H -0.1883 -0.0415 0.3228 0.054 Uiso 1 1 calc R . .
C18 C -0.0344(4) -0.1151(3) 0.3540(5) 0.0457(18) Uani 1 1 d . . .
H18 H -0.0171 -0.1528 0.3544 0.055 Uiso 1 1 calc R . .
O4 O 0.4158(3) 0.0211(2) 0.6333(3) 0.0497(12) Uani 1 1 d . . .
O5 O 0.2942(4) -0.0146(2) 0.6048(4) 0.0732(16) Uani 1 1 d . . .
C20 C 0.3672(5) -0.0190(4) 0.6235(5) 0.0497(19) Uani 1 1 d . A .
H20 H 0.3879 -0.0556 0.6310 0.060 Uiso 1 1 calc R . .
C6 C 0.4331(4) 0.0669(3) 0.4431(5) 0.0486(19) Uani 1 1 d . . .
H6 H 0.4645 0.0370 0.4655 0.058 Uiso 1 1 calc R A .
C5 C 0.4308(5) 0.0820(3) 0.3559(5) 0.053(2) Uani 1 1 d . A .
H5 H 0.4588 0.0656 0.3079 0.063 Uiso 1 1 calc R . .
C21 C 0.1563(4) 0.2361(3) 0.8632(4) 0.0376(16) Uani 1 1 d . A .
H21 H 0.1187 0.2432 0.9090 0.045 Uiso 1 1 calc R . .
N8 N -0.1134(3) -0.1045(2) 0.3364(3) 0.0324(12) Uani 1 1 d . . .
O3 O 0.2227(3) 0.26096(18) 0.8691(3) 0.0402(11) Uani 1 1 d . . .
O6 O 0.1854(6) 0.1055(5) 0.0855(8) 0.141(4) Uani 0.90 1 d PU . .
C23 C 0.2031(13) 0.1368(8) 0.158(2) 0.196(10) Uani 0.90 1 d PU . .
C22 C 0.3566(10) 0.2118(7) 0.6292(12) 0.092(5) Uiso 0.56 1 d PD A 1
H22A H 0.4102 0.1996 0.6111 0.110 Uiso 0.56 1 calc PR A 1
H22B H 0.3560 0.2185 0.6932 0.110 Uiso 0.56 1 calc PR A 1
H22C H 0.3428 0.2464 0.5981 0.110 Uiso 0.56 1 calc PR A 1
H111 H 0.3250(12) 0.1925(8) 0.6184(14) 0.080 Uiso 0.44 1 d PD B 2

loop_
_atom_site_aniso_label
_atom_site_aniso_U_11
_atom_site_aniso_U_22
_atom_site_aniso_U_33
_atom_site_aniso_U_23
_atom_site_aniso_U_13
_atom_site_aniso_U_12
Cu1 0.0343(4) 0.0284(4) 0.0287(4) -0.0057(3) 0.0076(3) -0.0015(3)
Cu3 0.0347(4) 0.0356(4) 0.0284(4) 0.0026(4) 0.0024(4) 0.0100(4)
Cu2 0.0312(4) 0.0276(4) 0.0300(4) 0.0033(3) 0.0035(3) 0.0050(3)
O1 0.034(2) 0.031(2) 0.024(2) 0.0074(17) 0.0067(19) 0.0070(19)
N1 0.030(3) 0.031(3) 0.036(3) -0.002(2) 0.010(3) 0.001(2)
N2 0.031(3) 0.024(3) 0.046(4) 0.001(2) -0.004(3) 0.006(2)
C3 0.048(4) 0.037(4) 0.053(5) 0.013(3) -0.009(4) 0.002(3)
C1 0.039(4) 0.037(4) 0.062(5) -0.009(4) 0.014(4) 0.009(3)
C2 0.041(4) 0.052(4) 0.068(6) 0.001(4) 0.017(4) 0.026(4)
N7 0.032(3) 0.031(3) 0.043(3) -0.005(2) 0.007(3) -0.008(2)
C15 0.039(4) 0.035(4) 0.028(4) -0.008(3) 0.008(3) -0.001(3)
C12 0.032(4) 0.034(3) 0.031(4) 0.000(3) 0.005(3) -0.008(3)
C13 0.048(5) 0.028(4) 0.153(9) -0.019(5) -0.012(5) -0.003(4)
C10 0.049(5) 0.031(4) 0.109(7) -0.019(4) -0.012(5) 0.005(4)
C19 0.043(4) 0.028(4) 0.067(5) 0.002(3) -0.018(4) 0.004(3)
C14 0.031(4) 0.032(4) 0.123(7) -0.014(4) -0.011(4) 0.003(3)
C11 0.037(4) 0.036(4) 0.135(8) -0.012(5) -0.021(5) -0.002(3)
C16 0.032(4) 0.029(4) 0.081(5) -0.012(3) 0.011(4) -0.001(3)
N6 0.040(3) 0.034(3) 0.020(3) -0.002(2) 0.004(2) -0.003(3)
N5 0.057(4) 0.042(3) 0.019(3) 0.002(3) -0.006(3) 0.014(3)
C7 0.090(6) 0.046(4) 0.046(5) 0.008(4) -0.004(5) 0.029(4)
C9 0.067(5) 0.046(4) 0.029(4) 0.003(3) 0.011(4) -0.003(4)
C8 0.115(7) 0.054(5) 0.024(4) 0.010(4) 0.002(4) 0.008(5)
O2 0.044(3) 0.051(3) 0.039(3) -0.029(2) 0.011(2) -0.012(2)
N3 0.028(3) 0.032(3) 0.036(3) -0.003(2) 0.013(3) 0.004(2)
N4 0.035(3) 0.036(3) 0.027(3) 0.008(2) 0.018(2) 0.011(2)
C4 0.041(4) 0.048(4) 0.033(4) -0.001(3) 0.008(3) -0.003(3)
C17 0.028(4) 0.037(4) 0.070(5) -0.018(3) 0.019(3) -0.005(3)
C18 0.048(4) 0.025(3) 0.064(5) 0.000(3) -0.014(4) -0.001(3)
O4 0.051(3) 0.048(3) 0.050(3) 0.004(2) -0.003(2) 0.018(3)
O5 0.061(4) 0.081(4) 0.077(4) -0.020(3) -0.003(3) 0.014(3)
C20 0.053(5) 0.054(5) 0.042(5) 0.001(4) 0.001(4) 0.020(4)
C6 0.052(5) 0.046(4) 0.047(5) 0.009(4) 0.020(4) 0.021(4)
C5 0.059(5) 0.052(5) 0.047(5) -0.011(4) 0.028(4) 0.009(4)
C21 0.041(4) 0.041(4) 0.031(4) -0.013(3) 0.012(3) -0.008(3)
N8 0.037(3) 0.030(3) 0.030(3) -0.007(2) 0.008(3) -0.011(2)
O3 0.038(3) 0.043(3) 0.040(3) -0.014(2) -0.003(2) -0.002(2)
O6 0.103(7) 0.154(10) 0.165(10) 0.063(7) 0.015(7) -0.010(7)
C23 0.160(16) 0.097(12) 0.33(3) -0.028(14) -0.03(2) 0.003(12)

loop_
_atom_type_symbol
_atom_type_description
_atom_type_scat_dispersion_real
_atom_type_scat_dispersion_imag
_atom_type_scat_source
C C 0.0033 0.0016 'International Tables Vol C Tables 4.2.6.8 and 6.1.1.4'
H H 0.0000 0.0000 'International Tables Vol C Tables 4.2.6.8 and 6.1.1.4'
N N 0.0061 0.0033 'International Tables Vol C Tables 4.2.6.8 and 6.1.1.4'
O O 0.0106 0.0060 'International Tables Vol C Tables 4.2.6.8 and 6.1.1.4'
Cu Cu 0.3201 1.2651 'International Tables Vol C Tables 4.2.6.8 and 6.1.1.4'

loop_
_geom_angle_atom_site_label_1
_geom_angle_atom_site_label_2
_geom_angle_atom_site_label_3
_geom_angle
_geom_angle_site_symmetry_1
_geom_angle_site_symmetry_3
N1 Cu1 N6 170.3(2) . .
N1 Cu1 O2 91.1(2) . .
N6 Cu1 O2 91.8(2) . .
N1 Cu1 O1 87.51(18) . .
N6 Cu1 O1 87.01(18) . .
O2 Cu1 O1 162.75(17) . .
N1 Cu1 N8 93.8(2) . 5_556
N6 Cu1 N8 95.26(19) . 5_556
O2 Cu1 N8 93.42(17) . 5_556
O1 Cu1 N8 103.83(16) . 5_556
N4 Cu3 N5 174.1(2) . .
N4 Cu3 O4 92.19(19) . .
N5 Cu3 O4 91.1(2) . .
N4 Cu3 O1 88.46(18) . .
N5 Cu3 O1 88.43(18) . .
O4 Cu3 O1 178.3(2) . .
N2 Cu2 N3 172.8(2) . .
N2 Cu2 O1 87.87(19) . .
N3 Cu2 O1 87.00(19) . .
N2 Cu2 O3 91.63(19) . 2_554
N3 Cu2 O3 89.49(19) . 2_554
O1 Cu2 O3 143.34(17) . 2_554
N2 Cu2 N7 95.63(19) . .
N3 Cu2 N7 90.8(2) . .
O1 Cu2 N7 108.69(18) . .
O3 Cu2 N7 107.84(18) 2_554 .
C22 O1 Cu3 103.6(7) . .
C22 O1 Cu2 105.1(7) . .
Cu3 O1 Cu2 114.94(18) . .
C22 O1 Cu1 105.1(7) . .
Cu3 O1 Cu1 113.13(17) . .
Cu2 O1 Cu1 113.51(18) . .
C1 N1 N2 107.1(5) . .
C1 N1 Cu1 131.6(5) . .
N2 N1 Cu1 121.3(3) . .
C3 N2 N1 107.4(5) . .
C3 N2 Cu2 130.8(5) . .
N1 N2 Cu2 121.7(4) . .
N2 C3 C2 110.4(6) . .
N1 C1 C2 110.4(6) . .
C3 C2 C1 104.8(6) . .
C14 N7 C10 114.7(6) . .
C14 N7 Cu2 121.6(4) . .
C10 N7 Cu2 123.5(4) . .
C19 C15 C16 115.6(6) . .
C19 C15 C12 122.7(6) . .
C16 C15 C12 121.7(5) . .
C13 C12 C11 114.1(6) . .
C13 C12 C15 123.5(6) . .
C11 C12 C15 122.4(6) . .
C12 C13 C14 122.5(7) . .
N7 C10 C11 124.6(6) . .
C18 C19 C15 120.6(6) . .
N7 C14 C13 124.1(7) . .
C12 C11 C10 120.0(7) . .
C17 C16 C15 120.1(6) . .
C9 N6 N5 106.4(5) . .
C9 N6 Cu1 132.8(5) . .
N5 N6 Cu1 120.8(4) . .
C7 N5 N6 107.9(5) . .
C7 N5 Cu3 130.7(5) . .
N6 N5 Cu3 121.2(4) . .
N5 C7 C8 110.8(7) . .
N6 C9 C8 111.1(7) . .
C7 C8 C9 103.8(7) . .
C21 O2 Cu1 126.5(4) . .
C4 N3 N4 107.8(5) . .
C4 N3 Cu2 130.0(4) . .
N4 N3 Cu2 120.7(4) . .
C6 N4 N3 107.0(5) . .
C6 N4 Cu3 130.6(5) . .
N3 N4 Cu3 122.1(3) . .
N3 C4 C5 108.9(6) . .
N8 C17 C16 124.5(6) . .
N8 C18 C19 123.8(6) . .
C20 O4 Cu3 109.4(4) . .
O5 C20 O4 125.7(7) . .
N4 C6 C5 111.8(6) . .
C6 C5 C4 104.5(6) . .
O3 C21 O2 127.3(6) . .
C17 N8 C18 115.4(5) . .
C17 N8 Cu1 122.3(4) . 5_556
C18 N8 Cu1 122.2(4) . 5_556
C21 O3 Cu2 118.8(4) . 2

loop_
_geom_bond_atom_site_label_1
_geom_bond_atom_site_label_2
_geom_bond_distance
_geom_bond_site_symmetry_2
Cu1 N1 1.961(5) .
Cu1 N6 1.964(5) .
Cu1 O2 2.015(4) .
Cu1 O1 2.047(4) .
Cu1 N8 2.260(5) 5_556
Cu3 N4 1.931(5) .
Cu3 N5 1.937(5) .
Cu3 O4 1.977(4) .
Cu3 O1 1.979(4) .
Cu2 N2 1.945(5) .
Cu2 N3 1.948(5) .
Cu2 O1 2.033(4) .
Cu2 O3 2.088(4) 2_554
Cu2 N7 2.232(5) .
O1 C22 1.528(14) .
N1 C1 1.332(8) .
N1 N2 1.370(7) .
N2 C3 1.337(7) .
C3 C2 1.356(9) .
C1 C2 1.371(10) .
N7 C14 1.305(8) .
N7 C10 1.308(8) .
C15 C19 1.376(8) .
C15 C16 1.376(9) .
C15 C12 1.466(8) .
C12 C13 1.355(9) .
C12 C11 1.366(9) .
C13 C14 1.364(9) .
C10 C11 1.396(10) .
C19 C18 1.367(9) .
C16 C17 1.376(9) .
N6 C9 1.315(8) .
N6 N5 1.349(7) .
N5 C7 1.321(8) .
C7 C8 1.336(10) .
C9 C8 1.366(10) .
O2 C21 1.238(7) .
N3 C4 1.335(8) .
N3 N4 1.357(6) .
N4 C6 1.317(7) .
C4 C5 1.380(9) .
C17 N8 1.313(8) .
C18 N8 1.339(8) .
O4 C20 1.240(9) .
O5 C20 1.229(8) .
C6 C5 1.339(10) .
C21 O3 1.234(7) .
N8 Cu1 2.260(5) 5_556
O3 Cu2 2.088(4) 2
O6 C23 1.33(2) .
